data_7127576
loop_
_publ_author_name
'Saha, Debarshi'
'Taily, Irshad Maajid'
'Naik, Sumitra'
'Banerjee, Prabal'

_publ_section_title
;
 Electrochemical access to benzimidazolone and quinazolinone derivatives
 <i>via in situ</i> generation of isocyanates.
;
_journal_issue 5
_journal_name_full 'Chemical communications (Cambridge, England)'
_journal_page_first 631
_journal_page_last 634
_journal_paper_doi 10.1039/d0cc07125k
_journal_volume 57
_journal_year 2021
_chemical_formula_moiety 'C15 H13 N3 O3'
_chemical_formula_sum 'C15 H13 N3 O3'
_chemical_formula_weight 283.28
_space_group_crystal_system triclinic
_space_group_IT_number 1
_space_group_name_Hall 'P 1'
_space_group_name_H-M_alt 'P 1'
_atom_sites_solution_hydrogens geom
_audit_creation_method SHELXL-2014/7
_audit_update_record
;
2020-02-11 deposited with the CCDC.	2020-12-09 downloaded from the CCDC.
;
_cell_angle_alpha 99.966(5)
_cell_angle_beta 96.111(4)
_cell_angle_gamma 90.897(4)
_cell_formula_units_Z 1
_cell_length_a 5.0971(6)
_cell_length_b 5.3649(7)
_cell_length_c 12.3429(16)
_cell_measurement_reflns_used 4129
_cell_measurement_temperature 293(2)
_cell_measurement_theta_max 29.6
_cell_measurement_theta_min 3.4
_cell_volume 330.34(7)
_computing_cell_refinement 'APEX2 (Bruker, 2014); SAINT (Bruker, 2014)'
_computing_data_collection 'APEX2 (Bruker, 2014)'
_computing_data_reduction 'SAINT (Bruker, 2014);XPREP(Sheldrick,2014)'
_computing_molecular_graphics 'ORTEP, Platon, Mercury'
_computing_structure_refinement 'SHELXL-2014/7 (Sheldrick, 2014)'
_computing_structure_solution 'SHELXS-2014 (Sheldrick, 2014)'
_diffrn_ambient_temperature 293(2)
_diffrn_detector_area_resol_mean 10.233
_diffrn_measured_fraction_theta_full 0.982
_diffrn_measured_fraction_theta_max 0.923
_diffrn_measurement_device_type 'Bruker D8 Venture PHOTON 100 CMOS'
_diffrn_measurement_method 'phi and omega scan'
_diffrn_radiation_type MoK\a
_diffrn_radiation_wavelength 0.71073
_diffrn_reflns_av_R_equivalents 0.0613
_diffrn_reflns_av_unetI/netI 0.0935
_diffrn_reflns_Laue_measured_fraction_full 0.982
_diffrn_reflns_Laue_measured_fraction_max 0.923
_diffrn_reflns_limit_h_max 7
_diffrn_reflns_limit_h_min -7
_diffrn_reflns_limit_k_max 7
_diffrn_reflns_limit_k_min -7
_diffrn_reflns_limit_l_max 17
_diffrn_reflns_limit_l_min -17
_diffrn_reflns_number 4129
_diffrn_reflns_point_group_measured_fraction_full 0.852
_diffrn_reflns_point_group_measured_fraction_max 0.756
_diffrn_reflns_theta_full 25.242
_diffrn_reflns_theta_max 29.621
_diffrn_reflns_theta_min 3.372
_diffrn_source 'fine-focus sealed tube'
_exptl_absorpt_coefficient_mu 0.102
_exptl_absorpt_correction_T_max 0.7457
_exptl_absorpt_correction_T_min 0.6519
_exptl_absorpt_correction_type multi-scan
_exptl_absorpt_process_details SADABS
_exptl_crystal_colour colorless
_exptl_crystal_density_diffrn 1.424
_exptl_crystal_density_meas 1.420
_exptl_crystal_density_method 'not measured'
_exptl_crystal_description flakes
_exptl_crystal_F_000 148
_exptl_crystal_size_max 0.36
_exptl_crystal_size_mid 0.32
_exptl_crystal_size_min 0.27
_exptl_transmission_factor_max 0.7459
_exptl_transmission_factor_min 0.3660
_refine_diff_density_max 0.571
_refine_diff_density_min -0.646
_refine_diff_density_rms 0.193
_refine_ls_abs_structure_details
;
 Flack x determined using 742 quotients [(I+)-(I-)]/[(I+)+(I-)]
 (Parsons, Flack and Wagner, Acta Cryst. B69 (2013) 249-259).
;
_refine_ls_abs_structure_Flack -0.2(10)
_refine_ls_extinction_method none
_refine_ls_goodness_of_fit_ref 1.066
_refine_ls_hydrogen_treatment constr
_refine_ls_matrix_type full
_refine_ls_number_parameters 190
_refine_ls_number_reflns 2817
_refine_ls_number_restraints 3
_refine_ls_restrained_S_all 1.065
_refine_ls_R_factor_all 0.0855
_refine_ls_R_factor_gt 0.0722
_refine_ls_shift/su_max 0.000
_refine_ls_shift/su_mean 0.000
_refine_ls_structure_factor_coef Fsqd
_refine_ls_weighting_details 'w=1/[\s^2^(Fo^2^)+(0.1302P)^2^] where P=(Fo^2^+2Fc^2^)/3'
_refine_ls_weighting_scheme calc
_refine_ls_wR_factor_gt 0.1853
_refine_ls_wR_factor_ref 0.2058
_reflns_Friedel_coverage 0.638
_reflns_Friedel_fraction_full 0.723
_reflns_Friedel_fraction_max 0.589
_reflns_number_gt 2328
_reflns_number_total 2817
_reflns_threshold_expression 'I > 2\s(I)'
_cod_data_source_file d0cc07125k2.cif
_cod_data_source_block shelx_CCDC1
_cod_depositor_comments 'Adding full bibliography for 7127575--7127576.cif.'
_cod_database_code 7127576
_shelx_shelxl_version_number 2014/7
_shelx_space_group_comment
;
The symmetry employed for this shelxl refinement is uniquely defined
by the following loop, which should always be used as a source of
symmetry information in preference to the above space-group names.
They are only intended as comments.
;
_shelx_estimated_absorpt_t_min 0.120
_shelx_estimated_absorpt_t_max 0.169

loop_
_space_group_symop_operation_xyz
'x, y, z'

loop_
_atom_site_label
_atom_site_type_symbol
_atom_site_fract_x
_atom_site_fract_y
_atom_site_fract_z
_atom_site_U_iso_or_equiv
_atom_site_adp_type
_atom_site_occupancy
_atom_site_site_symmetry_order
_atom_site_calc_flag
_atom_site_refinement_flags_posn
_atom_site_refinement_flags_adp
_atom_site_refinement_flags_occupancy
_atom_site_disorder_assembly
_atom_site_disorder_group
O1 O 0.4145(6) 1.1022(6) 0.3069(3) 0.0469(8) Uani 1 1 d . . . . .
O2 O 0.6428(6) 0.9213(7) 0.1278(3) 0.0543(9) Uani 1 1 d . . . . .
N2 N 0.1346(6) 0.7542(6) 0.2820(3) 0.0372(7) Uani 1 1 d . . . . .
O3 O 0.0932(7) 0.4075(6) 0.1348(3) 0.0521(8) Uani 1 1 d . . . . .
N1 N 0.4140(7) 0.8052(8) 0.1525(3) 0.0526(10) Uani 1 1 d . . . . .
H1 H 0.3323 0.6795 0.1085 0.063 Uiso 1 1 calc R U . . .
N3 N -0.1543(7) 0.4458(7) 0.2849(3) 0.0466(9) Uani 1 1 d . . . . .
H3 H -0.2487 0.3075 0.2671 0.056 Uiso 1 1 calc R U . . .
C1 C -0.3285(8) 0.6262(9) 0.4649(4) 0.0483(10) Uani 1 1 d . . . . .
H1A H -0.4493 0.4946 0.4650 0.058 Uiso 1 1 calc R U . . .
C2 C 0.3319(7) 0.9040(7) 0.2497(3) 0.0373(8) Uani 1 1 d . . . . .
C3 C 0.5254(8) 0.8103(9) -0.0733(4) 0.0480(10) Uani 1 1 d . . . . .
C4 C -0.1691(7) 0.6212(7) 0.3796(4) 0.0400(9) Uani 1 1 d . . . . .
C5 C 0.5843(11) 1.0174(10) 0.0255(4) 0.0585(12) Uani 1 1 d . . . . .
H5A H 0.7338 1.1204 0.0143 0.070 Uiso 1 1 calc R U . . .
H5B H 0.4335 1.1250 0.0316 0.070 Uiso 1 1 calc R U . . .
C6 C 0.0108(6) 0.8207(7) 0.3799(3) 0.0372(8) Uani 1 1 d . . . . .
C7 C -0.3004(8) 0.8336(10) 0.5491(4) 0.0510(10) Uani 1 1 d . . . . .
H7 H -0.4031 0.8409 0.6075 0.061 Uiso 1 1 calc R U . . .
C8 C -0.1202(9) 1.0340(10) 0.5488(4) 0.0502(10) Uani 1 1 d . . . . .
H8 H -0.1065 1.1724 0.6063 0.060 Uiso 1 1 calc R U . . .
C9 C 0.0386(8) 1.0274(9) 0.4630(4) 0.0445(9) Uani 1 1 d . . . . .
H9 H 0.1592 1.1589 0.4624 0.053 Uiso 1 1 calc R U . . .
C10 C 0.3120(10) 0.8226(12) -0.1525(5) 0.0627(13) Uani 1 1 d . . . . .
H10 H 0.2006 0.9585 -0.1436 0.075 Uiso 1 1 calc R U . . .
C11 C 0.2653(11) 0.6318(14) -0.2450(6) 0.0731(17) Uani 1 1 d . . . . .
H11 H 0.1226 0.6409 -0.2977 0.088 Uiso 1 1 calc R U . . .
C12 C 0.6336(12) 0.4115(13) -0.1812(5) 0.0654(14) Uani 1 1 d . . . . .
H12 H 0.7397 0.2714 -0.1894 0.079 Uiso 1 1 calc R U . . .
C13 C 0.4286(12) 0.4299(12) -0.2590(5) 0.0671(15) Uani 1 1 d . . . . .
H13 H 0.3986 0.3055 -0.3220 0.081 Uiso 1 1 calc R U . . .
C14 C 0.0280(7) 0.5186(8) 0.2231(4) 0.0426(9) Uani 1 1 d . . . . .
C15 C 0.6844(10) 0.6028(12) -0.0893(4) 0.0575(12) Uani 1 1 d . . . . .
H15 H 0.8281 0.5912 -0.0375 0.069 Uiso 1 1 calc R U . . .

loop_
_atom_site_aniso_label
_atom_site_aniso_U_11
_atom_site_aniso_U_22
_atom_site_aniso_U_33
_atom_site_aniso_U_23
_atom_site_aniso_U_13
_atom_site_aniso_U_12
O1 0.0517(14) 0.0403(17) 0.0446(16) -0.0048(13) 0.0094(13) -0.0185(12)
O2 0.0490(15) 0.066(2) 0.0461(17) 0.0018(16) 0.0122(13) -0.0202(14)
N2 0.0398(13) 0.0321(15) 0.0369(16) -0.0017(14) 0.0056(12) -0.0095(12)
O3 0.0597(15) 0.0404(17) 0.0497(18) -0.0106(14) 0.0084(15) -0.0131(13)
N1 0.060(2) 0.049(2) 0.047(2) -0.0056(18) 0.0202(17) -0.0218(17)
N3 0.0469(15) 0.0354(17) 0.055(2) 0.0009(16) 0.0063(15) -0.0146(13)
C1 0.0451(17) 0.044(2) 0.057(3) 0.010(2) 0.0137(18) -0.0098(16)
C2 0.0393(14) 0.0350(19) 0.0360(18) 0.0026(15) 0.0033(14) -0.0069(14)
C3 0.0503(19) 0.048(2) 0.046(2) 0.009(2) 0.0087(17) -0.0136(17)
C4 0.0371(15) 0.0349(19) 0.048(2) 0.0081(17) 0.0035(15) -0.0071(14)
C5 0.071(3) 0.051(3) 0.053(3) 0.006(2) 0.013(2) -0.020(2)
C6 0.0352(14) 0.037(2) 0.0376(18) 0.0025(16) 0.0036(14) -0.0071(14)
C7 0.052(2) 0.052(3) 0.052(2) 0.011(2) 0.0161(19) -0.0039(19)
C8 0.053(2) 0.050(3) 0.045(2) -0.0021(19) 0.0114(18) -0.0063(18)
C9 0.0446(17) 0.044(2) 0.042(2) -0.0002(17) 0.0068(16) -0.0108(16)
C10 0.052(2) 0.063(3) 0.072(3) 0.014(3) 0.001(2) -0.006(2)
C11 0.063(3) 0.084(4) 0.068(4) 0.015(3) -0.010(3) -0.018(3)
C12 0.073(3) 0.060(3) 0.063(3) 0.004(3) 0.015(3) -0.001(3)
C13 0.079(3) 0.070(4) 0.045(2) -0.007(3) 0.010(2) -0.026(3)
C14 0.0420(17) 0.0329(18) 0.049(2) 0.0016(18) -0.0015(16) -0.0107(15)
C15 0.059(2) 0.064(3) 0.048(3) 0.008(2) 0.004(2) -0.005(2)

loop_
_atom_type_symbol
_atom_type_description
_atom_type_scat_dispersion_real
_atom_type_scat_dispersion_imag
_atom_type_scat_source
C C 0.0033 0.0016 'International Tables Vol C Tables 4.2.6.8 and 6.1.1.4'
H H 0.0000 0.0000 'International Tables Vol C Tables 4.2.6.8 and 6.1.1.4'
N N 0.0061 0.0033 'International Tables Vol C Tables 4.2.6.8 and 6.1.1.4'
O O 0.0106 0.0060 'International Tables Vol C Tables 4.2.6.8 and 6.1.1.4'

loop_
_geom_angle_atom_site_label_1
_geom_angle_atom_site_label_2
_geom_angle_atom_site_label_3
_geom_angle
_geom_angle_site_symmetry_1
_geom_angle_site_symmetry_3
_geom_angle_publ_flag
N1 O2 C5 109.1(3) . . ?
C2 N2 C14 126.2(4) . . ?
C2 N2 C6 124.3(3) . . ?
C14 N2 C6 109.4(3) . . ?
C2 N1 O2 115.1(3) . . ?
C2 N1 H1 122.5 . . ?
O2 N1 H1 122.5 . . ?
C14 N3 C4 111.4(3) . . ?
C14 N3 H3 124.3 . . ?
C4 N3 H3 124.3 . . ?
C7 C1 C4 117.5(4) . . ?
C7 C1 H1A 121.2 . . ?
C4 C1 H1A 121.2 . . ?
O1 C2 N1 125.0(4) . . ?
O1 C2 N2 121.5(4) . . ?
N1 C2 N2 113.5(3) . . ?
C15 C3 C10 118.0(5) . . ?
C15 C3 C5 120.9(4) . . ?
C10 C3 C5 121.1(5) . . ?
N3 C4 C1 131.1(4) . . ?
N3 C4 C6 108.1(4) . . ?
C1 C4 C6 120.8(4) . . ?
O2 C5 C3 112.7(4) . . ?
O2 C5 H5A 109.0 . . ?
C3 C5 H5A 109.0 . . ?
O2 C5 H5B 109.0 . . ?
C3 C5 H5B 109.0 . . ?
H5A C5 H5B 107.8 . . ?
C9 C6 C4 121.9(4) . . ?
C9 C6 N2 132.6(3) . . ?
C4 C6 N2 105.5(3) . . ?
C1 C7 C8 121.5(5) . . ?
C1 C7 H7 119.3 . . ?
C8 C7 H7 119.3 . . ?
C9 C8 C7 120.6(4) . . ?
C9 C8 H8 119.7 . . ?
C7 C8 H8 119.7 . . ?
C6 C9 C8 117.7(4) . . ?
C6 C9 H9 121.1 . . ?
C8 C9 H9 121.1 . . ?
C11 C10 C3 120.1(6) . . ?
C11 C10 H10 119.9 . . ?
C3 C10 H10 119.9 . . ?
C13 C11 C10 120.4(5) . . ?
C13 C11 H11 119.8 . . ?
C10 C11 H11 119.8 . . ?
C13 C12 C15 119.8(6) . . ?
C13 C12 H12 120.1 . . ?
C15 C12 H12 120.1 . . ?
C12 C13 C11 120.3(6) . . ?
C12 C13 H13 119.9 . . ?
C11 C13 H13 119.9 . . ?
O3 C14 N3 128.7(4) . . ?
O3 C14 N2 125.8(4) . . ?
N3 C14 N2 105.5(4) . . ?
C3 C15 C12 121.4(5) . . ?
C3 C15 H15 119.3 . . ?
C12 C15 H15 119.3 . . ?

loop_
_geom_bond_atom_site_label_1
_geom_bond_atom_site_label_2
_geom_bond_distance
_geom_bond_site_symmetry_2
_geom_bond_publ_flag
O1 C2 1.212(5) . ?
O2 N1 1.400(4) . ?
O2 C5 1.449(6) . ?
N2 C2 1.410(5) . ?
N2 C14 1.413(4) . ?
N2 C6 1.416(5) . ?
O3 C14 1.230(6) . ?
N1 C2 1.338(6) . ?
N1 H1 0.8600 . ?
N3 C14 1.356(6) . ?
N3 C4 1.378(6) . ?
N3 H3 0.8600 . ?
C1 C7 1.379(8) . ?
C1 C4 1.394(6) . ?
C1 H1A 0.9300 . ?
C3 C15 1.387(8) . ?
C3 C10 1.394(7) . ?
C3 C5 1.501(7) . ?
C4 C6 1.398(5) . ?
C5 H5A 0.9700 . ?
C5 H5B 0.9700 . ?
C6 C9 1.368(6) . ?
C7 C8 1.404(6) . ?
C7 H7 0.9300 . ?
C8 C9 1.396(7) . ?
C8 H8 0.9300 . ?
C9 H9 0.9300 . ?
C10 C11 1.392(10) . ?
C10 H10 0.9300 . ?
C11 C13 1.375(10) . ?
C11 H11 0.9300 . ?
C12 C13 1.359(9) . ?
C12 C15 1.391(8) . ?
C12 H12 0.9300 . ?
C13 H13 0.9300 . ?
C15 H15 0.9300 . ?

loop_
_geom_torsion_atom_site_label_1
_geom_torsion_atom_site_label_2
_geom_torsion_atom_site_label_3
_geom_torsion_atom_site_label_4
_geom_torsion
_geom_torsion_site_symmetry_1
_geom_torsion_site_symmetry_2
_geom_torsion_site_symmetry_3
_geom_torsion_site_symmetry_4
_geom_torsion_publ_flag
C5 O2 N1 C2 -120.9(4) . . . . ?
O2 N1 C2 O1 11.7(6) . . . . ?
O2 N1 C2 N2 -168.2(3) . . . . ?
C14 N2 C2 O1 -178.7(4) . . . . ?
C6 N2 C2 O1 1.8(6) . . . . ?
C14 N2 C2 N1 1.3(5) . . . . ?
C6 N2 C2 N1 -178.3(4) . . . . ?
C14 N3 C4 C1 179.1(4) . . . . ?
C14 N3 C4 C6 0.5(4) . . . . ?
C7 C1 C4 N3 -178.8(4) . . . . ?
C7 C1 C4 C6 -0.4(6) . . . . ?
N1 O2 C5 C3 -67.6(5) . . . . ?
C15 C3 C5 O2 -46.2(6) . . . . ?
C10 C3 C5 O2 134.8(5) . . . . ?
N3 C4 C6 C9 178.8(4) . . . . ?
C1 C4 C6 C9 0.1(5) . . . . ?
N3 C4 C6 N2 -0.7(4) . . . . ?
C1 C4 C6 N2 -179.4(3) . . . . ?
C2 N2 C6 C9 0.8(6) . . . . ?
C14 N2 C6 C9 -178.9(4) . . . . ?
C2 N2 C6 C4 -179.8(3) . . . . ?
C14 N2 C6 C4 0.6(4) . . . . ?
C4 C1 C7 C8 0.6(7) . . . . ?
C1 C7 C8 C9 -0.7(7) . . . . ?
C4 C6 C9 C8 -0.1(6) . . . . ?
N2 C6 C9 C8 179.3(4) . . . . ?
C7 C8 C9 C6 0.4(7) . . . . ?
C15 C3 C10 C11 -0.7(7) . . . . ?
C5 C3 C10 C11 178.2(5) . . . . ?
C3 C10 C11 C13 0.0(9) . . . . ?
C15 C12 C13 C11 -2.5(9) . . . . ?
C10 C11 C13 C12 1.6(10) . . . . ?
C4 N3 C14 O3 179.4(4) . . . . ?
C4 N3 C14 N2 -0.2(4) . . . . ?
C2 N2 C14 O3 0.5(6) . . . . ?
C6 N2 C14 O3 -179.9(4) . . . . ?
C2 N2 C14 N3 -179.9(3) . . . . ?
C6 N2 C14 N3 -0.3(4) . . . . ?
C10 C3 C15 C12 -0.2(7) . . . . ?
C5 C3 C15 C12 -179.1(5) . . . . ?
C13 C12 C15 C3 1.8(8) . . . . ?
